data_7109323
loop_
_publ_author_name
'Xiaolu Song'
'Zhe Wang'
'Jin Zhao'
'T. S. Andy Hor'

_publ_section_title
;
 Sodium cubane and double-cubane aggregates of hybridised salicylaldimines
 and their transmetallation to nickel for catalytic ethylene
 oligomerisation
;
_journal_name_full Chem.Commun.
_journal_page_first 4992
_journal_paper_doi 10.1039/c3cc40320c
_journal_volume 49
_journal_year 2013
_chemical_formula_sum 'C32.5 H32.75 Cl4 N3.25 Ni3 O2.5 S2'
_chemical_formula_weight 890.92
_chemical_name_systematic
;
?
;
_space_group_IT_number 2
_symmetry_cell_setting triclinic
_symmetry_space_group_name_Hall '-P 1'
_symmetry_space_group_name_H-M 'P -1'
_atom_sites_solution_hydrogens geom
_atom_sites_solution_primary direct
_atom_sites_solution_secondary difmap
_audit_creation_method SHELXL-97
_cell_angle_alpha 96.290(2)
_cell_angle_beta 95.839(2)
_cell_angle_gamma 98.850(2)
_cell_formula_units_Z 4
_cell_length_a 12.2929(14)
_cell_length_b 13.6662(16)
_cell_length_c 22.289(3)
_cell_measurement_reflns_used 995
_cell_measurement_temperature 100(2)
_cell_measurement_theta_max 27.26
_cell_measurement_theta_min 2.65
_cell_volume 3650.7(8)
_computing_cell_refinement 'Bruker SMART'
_computing_data_collection 'Bruker SMART'
_computing_data_reduction 'Bruker SAINT'
_computing_molecular_graphics 'Bruker SHELXTL'
_computing_publication_material 'Bruker SHELXTL'
_computing_structure_refinement 'SHELXL-97 (Sheldrick, 1997)'
_computing_structure_solution 'SHELXS-97 (Sheldrick, 1990)'
_diffrn_ambient_temperature 100(2)
_diffrn_measured_fraction_theta_full 0.998
_diffrn_measured_fraction_theta_max 0.998
_diffrn_measurement_device_type 'CCD area detector'
_diffrn_measurement_method 'phi and omega scans'
_diffrn_radiation_monochromator graphite
_diffrn_radiation_source 'fine-focus sealed tube'
_diffrn_radiation_type MoK\a
_diffrn_radiation_wavelength 0.71073
_diffrn_reflns_av_R_equivalents 0.0330
_diffrn_reflns_av_sigmaI/netI 0.0384
_diffrn_reflns_limit_h_max 15
_diffrn_reflns_limit_h_min -15
_diffrn_reflns_limit_k_max 17
_diffrn_reflns_limit_k_min -17
_diffrn_reflns_limit_l_max 28
_diffrn_reflns_limit_l_min -28
_diffrn_reflns_number 48584
_diffrn_reflns_theta_full 27.49
_diffrn_reflns_theta_max 27.49
_diffrn_reflns_theta_min 1.68
_exptl_absorpt_coefficient_mu 1.975
_exptl_absorpt_correction_T_max 0.8580
_exptl_absorpt_correction_T_min 0.7429
_exptl_absorpt_correction_type multi-scan
_exptl_absorpt_process_details 'Sadabs, (Sheldrick 2008)'
_exptl_crystal_colour Green
_exptl_crystal_density_diffrn 1.621
_exptl_crystal_density_meas ?
_exptl_crystal_density_method 'not measured'
_exptl_crystal_description Block
_exptl_crystal_F_000 1818
_exptl_crystal_size_max 0.16
_exptl_crystal_size_mid 0.10
_exptl_crystal_size_min 0.08
_refine_diff_density_max 0.931
_refine_diff_density_min -0.673
_refine_diff_density_rms 0.095
_refine_ls_extinction_method none
_refine_ls_goodness_of_fit_ref 1.049
_refine_ls_hydrogen_treatment constr
_refine_ls_matrix_type full
_refine_ls_number_parameters 886
_refine_ls_number_reflns 16709
_refine_ls_number_restraints 33
_refine_ls_restrained_S_all 1.065
_refine_ls_R_factor_all 0.0423
_refine_ls_R_factor_gt 0.0349
_refine_ls_shift/su_max 0.003
_refine_ls_shift/su_mean 0.000
_refine_ls_structure_factor_coef Fsqd
_refine_ls_weighting_details 'calc w=1/[\s^2^(Fo^2^)+(0.0457P)^2^+2.7870P] where P=(Fo^2^+2Fc^2^)/3'
_refine_ls_weighting_scheme calc
_refine_ls_wR_factor_gt 0.0886
_refine_ls_wR_factor_ref 0.0918
_reflns_number_gt 14419
_reflns_number_total 16709
_reflns_threshold_expression >2sigma(I)
_cod_data_source_file c3cc40320c.txt
_cod_data_source_block b757
_cod_depositor_comments
;
The following automatic conversions were performed:

'_exptl_crystal_density_meas' value 'Not measured' was changed to '?'
- the value is perceived as not measured.

Automatic conversion script
Id: cif_fix_values 3008 2015-01-20 13:52:24Z robertas 
;
_cod_original_cell_volume 3650.7(7)
_cod_original_sg_symbol_H-M P-1
_cod_original_formula_sum 'C32.50 H32.75 Cl4 N3.25 Ni3 O2.50 S2'
_cod_database_code 7109323

loop_
_symmetry_equiv_pos_as_xyz
'x, y, z'
'-x, -y, -z'

loop_
_atom_site_label
_atom_site_type_symbol
_atom_site_fract_x
_atom_site_fract_y
_atom_site_fract_z
_atom_site_U_iso_or_equiv
_atom_site_adp_type
_atom_site_occupancy
_atom_site_symmetry_multiplicity
_atom_site_calc_flag
_atom_site_refinement_flags
_atom_site_disorder_assembly
_atom_site_disorder_group
Ni1 Ni 0.56787(2) 0.16634(2) 0.371667(13) 0.01314(7) Uani 1 1 d . . .
Ni2 Ni 0.38377(2) 0.27310(2) 0.363458(13) 0.01326(7) Uani 1 1 d . . .
Ni3 Ni 0.59401(2) 0.35789(2) 0.320381(13) 0.01397(7) Uani 1 1 d . . .
Ni4 Ni 0.85704(3) 0.87525(2) 0.120499(15) 0.01783(7) Uani 1 1 d . A .
Ni5 Ni 0.90558(3) 0.68192(2) 0.140549(14) 0.01739(7) Uani 1 1 d . . .
Ni6 Ni 0.74202(3) 0.69793(3) 0.035187(16) 0.02407(8) Uani 1 1 d . A .
Cl1 Cl 0.39022(5) 0.11837(4) 0.40577(3) 0.01716(12) Uani 1 1 d . . .
Cl2 Cl 0.72710(5) 0.24599(4) 0.32882(3) 0.01764(12) Uani 1 1 d . . .
Cl3 Cl 0.41998(5) 0.41930(4) 0.31102(3) 0.01677(12) Uani 1 1 d . . .
Cl4 Cl 0.70184(5) 0.50665(4) 0.36621(3) 0.01858(12) Uani 1 1 d . . .
Cl5 Cl 0.98772(5) 0.83805(5) 0.20063(3) 0.02114(13) Uani 1 1 d . A .
Cl6 Cl 0.72007(6) 0.87083(5) 0.03331(3) 0.02976(15) Uani 1 1 d . . .
Cl7 Cl 0.80180(6) 0.54733(5) 0.06830(3) 0.02787(15) Uani 1 1 d . A .
Cl8 Cl 0.74568(6) 0.66052(6) -0.06722(3) 0.03321(16) Uani 1 1 d . . .
S1 S 0.68065(5) 0.12800(4) 0.45421(3) 0.01595(12) Uani 1 1 d . . .
S2 S 0.20151(5) 0.23297(5) 0.31567(3) 0.02007(13) Uani 1 1 d . . .
S3 S 0.78047(5) 0.99450(5) 0.17805(3) 0.02279(14) Uani 1 1 d . . .
S4 S 1.0882(2) 0.6335(2) 0.15253(15) 0.0145(5) Uani 0.421(7) 1 d P A 1
S4A S 1.0599(3) 0.6065(3) 0.13660(14) 0.0309(6) Uani 0.579(7) 1 d P A 2
O1 O 0.48122(13) 0.21160(12) 0.30158(7) 0.0146(3) Uani 1 1 d . . .
O2 O 0.54353(13) 0.31229(12) 0.40062(7) 0.0127(3) Uani 1 1 d . . .
O3 O 0.90931(16) 0.76691(13) 0.06752(8) 0.0209(4) Uani 1 1 d . A .
O4 O 0.76362(14) 0.73966(12) 0.13464(8) 0.0173(3) Uani 1 1 d . A .
O5 O 0.1506(2) 0.8664(3) 0.37152(14) 0.0722(10) Uani 1 1 d . . .
N1 N 0.56868(17) 0.02946(15) 0.33159(9) 0.0174(4) Uani 1 1 d . . .
N2 N 0.32322(16) 0.33329(14) 0.43593(9) 0.0143(4) Uani 1 1 d . . .
N3 N 0.96876(18) 0.98690(15) 0.10237(10) 0.0188(4) Uani 1 1 d . . .
N4 N 0.87483(17) 0.61372(15) 0.21276(9) 0.0168(4) Uani 1 1 d . A .
N5 N 0.61043(19) 0.36915(16) 0.23163(10) 0.0212(5) Uani 1 1 d . . .
N6 N 0.5777(2) 0.64167(18) 0.03289(11) 0.0298(5) Uani 1 1 d . . .
C1 C 0.6070(2) 0.12129(19) 0.52056(11) 0.0215(5) Uani 1 1 d . . .
H1A H 0.5283 0.0956 0.5076 0.032 Uiso 1 1 calc R . .
H1B H 0.6151 0.1881 0.5433 0.032 Uiso 1 1 calc R . .
H1C H 0.6379 0.0765 0.5466 0.032 Uiso 1 1 calc R . .
C2 C 0.6691(2) -0.00083(18) 0.42549(11) 0.0164(5) Uani 1 1 d . . .
C3 C 0.7178(2) -0.06294(19) 0.46207(12) 0.0208(5) Uani 1 1 d . . .
H3 H 0.7546 -0.0365 0.5014 0.025 Uiso 1 1 calc R . .
C4 C 0.7124(2) -0.1624(2) 0.44122(13) 0.0249(6) Uani 1 1 d . . .
H4 H 0.7451 -0.2047 0.4662 0.030 Uiso 1 1 calc R . .
C5 C 0.6590(2) -0.2009(2) 0.38343(13) 0.0253(6) Uani 1 1 d . . .
H5 H 0.6556 -0.2695 0.3689 0.030 Uiso 1 1 calc R . .
C6 C 0.6110(2) -0.13940(19) 0.34716(12) 0.0234(5) Uani 1 1 d . . .
H6 H 0.5738 -0.1665 0.3080 0.028 Uiso 1 1 calc R . .
C7 C 0.6161(2) -0.03817(18) 0.36712(11) 0.0169(5) Uani 1 1 d . . .
C8 C 0.5282(3) 0.0021(2) 0.27594(13) 0.0303(7) Uani 1 1 d . . .
H8 H 0.5380 -0.0625 0.2592 0.036 Uiso 1 1 calc R . .
C9 C 0.4690(3) 0.0578(2) 0.23508(13) 0.0332(7) Uani 1 1 d . . .
C10 C 0.4460(2) 0.15560(19) 0.24782(11) 0.0189(5) Uani 1 1 d . . .
C11 C 0.3841(2) 0.19534(19) 0.20292(12) 0.0210(5) Uani 1 1 d . . .
H11 H 0.3678 0.2608 0.2114 0.025 Uiso 1 1 calc R . .
C12 C 0.3466(3) 0.1417(2) 0.14694(14) 0.0375(8) Uani 1 1 d . . .
H12 H 0.3061 0.1707 0.1170 0.045 Uiso 1 1 calc R . .
C13 C 0.3674(4) 0.0453(3) 0.13398(17) 0.0631(12) Uani 1 1 d U . .
H13 H 0.3401 0.0074 0.0956 0.076 Uiso 1 1 calc R . .
C14 C 0.4283(4) 0.0052(3) 0.17740(17) 0.0600(12) Uani 1 1 d U . .
H14 H 0.4434 -0.0605 0.1680 0.072 Uiso 1 1 calc R . .
C15 C 0.1544(3) 0.0994(2) 0.30293(16) 0.0351(7) Uani 1 1 d . . .
H15A H 0.1781 0.0698 0.3391 0.053 Uiso 1 1 calc R . .
H15B H 0.1862 0.0703 0.2680 0.053 Uiso 1 1 calc R . .
H15C H 0.0733 0.0857 0.2948 0.053 Uiso 1 1 calc R . .
C16 C 0.1399(2) 0.27212(19) 0.38131(12) 0.0190(5) Uani 1 1 d . . .
C17 C 0.0246(2) 0.2550(2) 0.37859(13) 0.0267(6) Uani 1 1 d . . .
H17 H -0.0194 0.2194 0.3431 0.032 Uiso 1 1 calc R . .
C18 C -0.0257(2) 0.2899(2) 0.42754(14) 0.0315(7) Uani 1 1 d . . .
H18 H -0.1040 0.2752 0.4266 0.038 Uiso 1 1 calc R . .
C19 C 0.0381(2) 0.3462(2) 0.47757(13) 0.0287(6) Uani 1 1 d . . .
H19 H 0.0030 0.3724 0.5104 0.034 Uiso 1 1 calc R . .
C20 C 0.1521(2) 0.3651(2) 0.48076(12) 0.0214(5) Uani 1 1 d . . .
H20 H 0.1948 0.4053 0.5152 0.026 Uiso 1 1 calc R . .
C21 C 0.2053(2) 0.32507(18) 0.43333(11) 0.0164(5) Uani 1 1 d . . .
C22 C 0.3841(2) 0.36578(17) 0.48695(11) 0.0151(5) Uani 1 1 d . . .
H22 H 0.3464 0.3884 0.5196 0.018 Uiso 1 1 calc R . .
C23 C 0.50329(19) 0.37189(17) 0.50050(11) 0.0142(4) Uani 1 1 d . . .
C24 C 0.57840(19) 0.35004(17) 0.45939(10) 0.0137(4) Uani 1 1 d . . .
C25 C 0.6916(2) 0.36477(17) 0.47962(11) 0.0159(5) Uani 1 1 d . . .
H25 H 0.7430 0.3551 0.4513 0.019 Uiso 1 1 calc R . .
C26 C 0.7297(2) 0.39343(18) 0.54077(11) 0.0183(5) Uani 1 1 d . . .
H26 H 0.8068 0.4014 0.5542 0.022 Uiso 1 1 calc R . .
C27 C 0.6560(2) 0.41050(18) 0.58250(11) 0.0186(5) Uani 1 1 d . . .
H27 H 0.6818 0.4276 0.6246 0.022 Uiso 1 1 calc R . .
C28 C 0.5451(2) 0.40235(18) 0.56221(11) 0.0177(5) Uani 1 1 d . . .
H28 H 0.4953 0.4176 0.5904 0.021 Uiso 1 1 calc R . .
C29 C 0.8123(3) 0.9850(2) 0.25791(13) 0.0323(7) Uani 1 1 d . A .
H29A H 0.8901 0.9774 0.2664 0.048 Uiso 1 1 calc R . .
H29B H 0.7645 0.9268 0.2686 0.048 Uiso 1 1 calc R . .
H29C H 0.7995 1.0456 0.2821 0.048 Uiso 1 1 calc R . .
C30 C 0.8832(2) 1.09687(19) 0.16896(12) 0.0208(5) Uani 1 1 d . A .
C31 C 0.8769(2) 1.1907(2) 0.19878(13) 0.0258(6) Uani 1 1 d . . .
H31 H 0.8182 1.1983 0.2226 0.031 Uiso 1 1 calc R A .
C32 C 0.9554(3) 1.2725(2) 0.19398(13) 0.0288(6) Uani 1 1 d . A .
H32 H 0.9517 1.3361 0.2149 0.035 Uiso 1 1 calc R . .
C33 C 1.0397(2) 1.2608(2) 0.15821(13) 0.0272(6) Uani 1 1 d . . .
H33 H 1.0941 1.3168 0.1549 0.033 Uiso 1 1 calc R A .
C34 C 1.0454(2) 1.1689(2) 0.12736(12) 0.0235(5) Uani 1 1 d . A .
H34 H 1.1031 1.1625 0.1026 0.028 Uiso 1 1 calc R . .
C35 C 0.9671(2) 1.08471(18) 0.13215(12) 0.0198(5) Uani 1 1 d . A .
C36 C 1.0441(2) 0.97132(19) 0.06806(12) 0.0218(5) Uani 1 1 d . A .
H36 H 1.0947 1.0287 0.0626 0.026 Uiso 1 1 calc R . .
C37 C 1.0615(2) 0.8769(2) 0.03658(12) 0.0228(5) Uani 1 1 d . . .
C38 C 0.9974(2) 0.78153(19) 0.03612(12) 0.0221(5) Uani 1 1 d . A .
C39 C 1.0266(2) 0.6990(2) 0.00279(12) 0.0263(6) Uani 1 1 d . . .
H39 H 0.9829 0.6350 0.0018 0.032 Uiso 1 1 calc R A .
C40 C 1.1177(3) 0.7085(2) -0.02871(13) 0.0310(6) Uani 1 1 d . A .
H40 H 1.1364 0.6513 -0.0509 0.037 Uiso 1 1 calc R . .
C41 C 1.1824(3) 0.8015(2) -0.02809(14) 0.0316(6) Uani 1 1 d . . .
H41 H 1.2456 0.8079 -0.0495 0.038 Uiso 1 1 calc R A .
C42 C 1.1543(2) 0.8839(2) 0.00354(13) 0.0283(6) Uani 1 1 d . A .
H42 H 1.1983 0.9474 0.0033 0.034 Uiso 1 1 calc R . .
C43 C 1.1788(6) 0.6942(6) 0.1491(3) 0.0319(18) Uani 0.421(7) 1 d P A 1
H43A H 1.2424 0.6596 0.1554 0.048 Uiso 0.421(7) 1 calc PR A 1
H43B H 1.1865 0.7518 0.1804 0.048 Uiso 0.421(7) 1 calc PR A 1
H43C H 1.1759 0.7169 0.1088 0.048 Uiso 0.421(7) 1 calc PR A 1
C43A C 1.0856(5) 0.5214(4) 0.0970(2) 0.0305(13) Uani 0.579(7) 1 d P A 2
H43D H 1.1615 0.5113 0.1093 0.046 Uiso 0.579(7) 1 calc PR A 2
H43E H 1.0788 0.5353 0.0547 0.046 Uiso 0.579(7) 1 calc PR A 2
H43F H 1.0335 0.4610 0.1006 0.046 Uiso 0.579(7) 1 calc PR A 2
C44 C 1.0576(2) 0.5669(2) 0.21292(13) 0.0261(6) Uani 1 1 d . . .
C45 C 1.1434(2) 0.5231(2) 0.23821(15) 0.0311(7) Uani 1 1 d . A .
H45 H 1.2078 0.5207 0.2182 0.037 Uiso 1 1 calc R . .
C46 C 1.1360(2) 0.4833(2) 0.29175(14) 0.0282(6) Uani 1 1 d . . .
H46 H 1.1940 0.4521 0.3084 0.034 Uiso 1 1 calc R A .
C47 C 1.0425(2) 0.4889(2) 0.32146(13) 0.0261(6) Uani 1 1 d . A .
H47 H 1.0379 0.4632 0.3592 0.031 Uiso 1 1 calc R . .
C48 C 0.9563(2) 0.5315(2) 0.29663(12) 0.0220(5) Uani 1 1 d . . .
H48 H 0.8930 0.5347 0.3174 0.026 Uiso 1 1 calc R A .
C49 C 0.9614(2) 0.56979(18) 0.24113(12) 0.0194(5) Uani 1 1 d . A .
C50 C 0.7796(2) 0.60427(18) 0.23236(11) 0.0181(5) Uani 1 1 d . . .
H50 H 0.7696 0.5628 0.2636 0.022 Uiso 1 1 calc R A .
C51 C 0.6848(2) 0.65037(18) 0.21189(11) 0.0169(5) Uani 1 1 d . A .
C52 C 0.6810(2) 0.71849(17) 0.16876(11) 0.0168(5) Uani 1 1 d . . .
C53 C 0.5868(2) 0.76340(18) 0.15972(11) 0.0194(5) Uani 1 1 d . A .
H53 H 0.5857 0.8128 0.1329 0.023 Uiso 1 1 calc R . .
C54 C 0.4951(2) 0.73670(19) 0.18929(12) 0.0221(5) Uani 1 1 d . . .
H54 H 0.4315 0.7673 0.1821 0.026 Uiso 1 1 calc R A .
C55 C 0.4952(2) 0.6657(2) 0.22929(12) 0.0228(5) Uani 1 1 d . A .
H55 H 0.4310 0.6454 0.2482 0.027 Uiso 1 1 calc R . .
C56 C 0.5897(2) 0.62495(19) 0.24112(12) 0.0207(5) Uani 1 1 d . . .
H56 H 0.5909 0.5784 0.2698 0.025 Uiso 1 1 calc R A .
C57 C 0.5945(2) 0.3680(2) 0.18053(13) 0.0294(6) Uani 1 1 d . . .
C58 C 0.5713(3) 0.3676(3) 0.11475(15) 0.0506(10) Uani 1 1 d . . .
H58A H 0.4917 0.3658 0.1038 0.076 Uiso 1 1 calc R . .
H58B H 0.5940 0.3087 0.0936 0.076 Uiso 1 1 calc R . .
H58C H 0.6127 0.4281 0.1028 0.076 Uiso 1 1 calc R . .
C59 C 0.4875(3) 0.6191(2) 0.04042(13) 0.0299(6) Uani 1 1 d . A .
C60 C 0.3737(3) 0.5930(3) 0.05290(16) 0.0425(8) Uani 1 1 d . . .
H60A H 0.3703 0.6063 0.0967 0.064 Uiso 1 1 calc R A .
H60B H 0.3470 0.5220 0.0391 0.064 Uiso 1 1 calc R . .
H60C H 0.3269 0.6331 0.0313 0.064 Uiso 1 1 calc R . .
C61 C 0.1910(4) 0.7963(3) 0.33220(19) 0.0562(11) Uani 1 1 d . B .
H61A H 0.1315 0.7654 0.2993 0.067 Uiso 1 1 calc R . .
H61B H 0.2126 0.7427 0.3551 0.067 Uiso 1 1 calc R . .
C62 C 0.2854(4) 0.8424(4) 0.3060(2) 0.0674(12) Uani 1 1 d . . .
H62A H 0.2607 0.8840 0.2759 0.101 Uiso 1 1 calc R B .
H62B H 0.3213 0.7906 0.2862 0.101 Uiso 1 1 calc R . .
H62C H 0.3382 0.8841 0.3381 0.101 Uiso 1 1 calc R . .
C63 C 0.0545(5) 0.8263(6) 0.3937(3) 0.113(3) Uani 1 1 d . B 2
H63A H 0.0689 0.7732 0.4188 0.135 Uiso 1 1 calc R B 2
H63B H -0.0039 0.7973 0.3598 0.135 Uiso 1 1 calc R B 2
C64 C 0.0182(5) 0.9113(7) 0.4320(4) 0.170(5) Uani 1 1 d . B 2
H64A H 0.0678 0.9289 0.4702 0.255 Uiso 1 1 calc R B 2
H64B H -0.0579 0.8906 0.4408 0.255 Uiso 1 1 calc R B 2
H64C H 0.0211 0.9695 0.4097 0.255 Uiso 1 1 calc R B 2
N7 N 0.4280(6) 0.8452(5) 0.0386(4) 0.088(3) Uani 0.50 1 d PDU C -1
C65 C 0.4707(9) 0.9201(6) 0.0332(5) 0.085(2) Uani 0.50 1 d PDU C -1
C66 C 0.5258(9) 1.0254(6) 0.0312(5) 0.085(2) Uani 0.50 1 d PDU C -1
H66A H 0.5421 1.0609 0.0726 0.127 Uiso 0.50 1 calc PR C -1
H66B H 0.4763 1.0593 0.0066 0.127 Uiso 0.50 1 calc PR C -1
H66C H 0.5951 1.0247 0.0130 0.127 Uiso 0.50 1 calc PR C -1

loop_
_atom_site_aniso_label
_atom_site_aniso_U_11
_atom_site_aniso_U_22
_atom_site_aniso_U_33
_atom_site_aniso_U_23
_atom_site_aniso_U_13
_atom_site_aniso_U_12
Ni1 0.01301(15) 0.01422(14) 0.01256(14) 0.00144(11) 0.00121(11) 0.00386(11)
Ni2 0.01136(14) 0.01552(15) 0.01310(14) 0.00113(11) 0.00157(11) 0.00328(11)
Ni3 0.01424(15) 0.01582(15) 0.01273(14) 0.00240(11) 0.00356(11) 0.00359(12)
Ni4 0.02051(17) 0.01318(15) 0.01963(16) 0.00309(12) 0.00318(13) 0.00111(12)
Ni5 0.02265(17) 0.01438(15) 0.01639(15) 0.00295(12) 0.00538(13) 0.00431(12)
Ni6 0.02895(19) 0.02099(17) 0.02132(17) 0.00570(13) 0.00169(14) -0.00003(14)
Cl1 0.0161(3) 0.0163(3) 0.0195(3) 0.0041(2) 0.0034(2) 0.0019(2)
Cl2 0.0139(3) 0.0225(3) 0.0181(3) 0.0029(2) 0.0048(2) 0.0058(2)
Cl3 0.0183(3) 0.0171(3) 0.0163(3) 0.0027(2) 0.0022(2) 0.0071(2)
Cl4 0.0198(3) 0.0186(3) 0.0166(3) 0.0030(2) 0.0036(2) -0.0005(2)
Cl5 0.0219(3) 0.0199(3) 0.0206(3) 0.0014(2) 0.0008(2) 0.0024(2)
Cl6 0.0358(4) 0.0218(3) 0.0299(4) 0.0087(3) -0.0071(3) 0.0028(3)
Cl7 0.0451(4) 0.0162(3) 0.0203(3) -0.0008(2) 0.0049(3) 0.0004(3)
Cl8 0.0375(4) 0.0388(4) 0.0235(3) 0.0080(3) 0.0049(3) 0.0032(3)
S1 0.0157(3) 0.0162(3) 0.0158(3) 0.0029(2) -0.0003(2) 0.0031(2)
S2 0.0148(3) 0.0254(3) 0.0188(3) -0.0015(2) -0.0016(2) 0.0049(2)
S3 0.0200(3) 0.0167(3) 0.0320(4) 0.0026(3) 0.0083(3) 0.0010(2)
S4 0.0116(11) 0.0093(10) 0.0196(12) -0.0043(7) 0.0026(8) -0.0033(7)
S4A 0.0294(13) 0.0401(15) 0.0313(12) 0.0133(10) 0.0136(10) 0.0186(11)
O1 0.0149(8) 0.0162(8) 0.0128(8) 0.0007(6) 0.0013(6) 0.0041(6)
O2 0.0117(8) 0.0138(8) 0.0122(8) 0.0012(6) 0.0011(6) 0.0016(6)
O3 0.0297(10) 0.0154(8) 0.0182(9) 0.0028(7) 0.0073(7) 0.0019(7)
O4 0.0202(9) 0.0138(8) 0.0179(8) 0.0038(7) 0.0023(7) 0.0017(7)
O5 0.0464(17) 0.092(2) 0.064(2) -0.0133(17) 0.0152(15) -0.0205(16)
N1 0.0168(10) 0.0170(10) 0.0191(10) 0.0023(8) 0.0004(8) 0.0055(8)
N2 0.0138(10) 0.0137(9) 0.0164(10) 0.0037(8) 0.0031(8) 0.0036(8)
N3 0.0210(11) 0.0148(10) 0.0206(11) 0.0027(8) 0.0035(9) 0.0021(8)
N4 0.0196(11) 0.0142(10) 0.0173(10) 0.0020(8) 0.0031(8) 0.0045(8)
N5 0.0266(12) 0.0199(11) 0.0185(11) 0.0038(8) 0.0071(9) 0.0043(9)
N6 0.0354(15) 0.0288(13) 0.0245(12) 0.0065(10) 0.0037(10) 0.0014(11)
C1 0.0303(14) 0.0205(12) 0.0145(12) 0.0029(10) 0.0052(10) 0.0049(11)
C2 0.0154(11) 0.0152(11) 0.0196(12) 0.0038(9) 0.0057(9) 0.0018(9)
C3 0.0193(12) 0.0230(13) 0.0220(13) 0.0081(10) 0.0033(10) 0.0053(10)
C4 0.0267(14) 0.0224(13) 0.0303(15) 0.0133(11) 0.0068(11) 0.0092(11)
C5 0.0323(15) 0.0180(12) 0.0284(14) 0.0060(11) 0.0089(12) 0.0074(11)
C6 0.0267(14) 0.0208(13) 0.0223(13) 0.0018(10) 0.0031(11) 0.0038(11)
C7 0.0155(12) 0.0173(12) 0.0196(12) 0.0050(9) 0.0045(9) 0.0044(9)
C8 0.0452(18) 0.0211(13) 0.0243(14) -0.0048(11) -0.0078(13) 0.0176(13)
C9 0.0515(19) 0.0250(14) 0.0219(14) -0.0057(11) -0.0136(13) 0.0206(14)
C10 0.0185(12) 0.0198(12) 0.0180(12) 0.0000(10) -0.0005(10) 0.0054(10)
C11 0.0219(13) 0.0205(12) 0.0212(13) 0.0020(10) -0.0003(10) 0.0074(10)
C12 0.052(2) 0.0347(17) 0.0238(15) -0.0032(12) -0.0167(14) 0.0198(15)
C13 0.103(3) 0.044(2) 0.0372(18) -0.0160(15) -0.0324(19) 0.037(2)
C14 0.098(3) 0.0374(18) 0.0404(19) -0.0134(15) -0.0299(19) 0.0368(19)
C15 0.0246(15) 0.0278(15) 0.0473(19) -0.0083(13) 0.0011(13) -0.0019(12)
C16 0.0166(12) 0.0211(12) 0.0211(12) 0.0055(10) 0.0039(10) 0.0054(10)
C17 0.0167(13) 0.0350(15) 0.0262(14) 0.0004(12) -0.0023(11) 0.0035(11)
C18 0.0122(12) 0.0469(18) 0.0357(16) 0.0042(14) 0.0046(11) 0.0051(12)
C19 0.0181(13) 0.0453(17) 0.0259(14) 0.0047(12) 0.0088(11) 0.0106(12)
C20 0.0162(12) 0.0275(14) 0.0209(13) 0.0018(10) 0.0030(10) 0.0052(10)
C21 0.0131(11) 0.0180(12) 0.0191(12) 0.0059(9) 0.0024(9) 0.0035(9)
C22 0.0157(11) 0.0145(11) 0.0166(11) 0.0027(9) 0.0053(9) 0.0045(9)
C23 0.0136(11) 0.0125(10) 0.0165(11) 0.0018(9) 0.0011(9) 0.0032(9)
C24 0.0164(11) 0.0108(10) 0.0140(11) 0.0024(8) 0.0011(9) 0.0020(9)
C25 0.0153(11) 0.0150(11) 0.0175(12) 0.0008(9) 0.0035(9) 0.0024(9)
C26 0.0142(11) 0.0189(12) 0.0211(12) 0.0011(10) -0.0014(9) 0.0038(9)
C27 0.0201(12) 0.0191(12) 0.0157(12) -0.0007(9) -0.0006(10) 0.0042(10)
C28 0.0188(12) 0.0188(12) 0.0156(12) -0.0007(9) 0.0039(9) 0.0040(10)
C29 0.0435(18) 0.0284(15) 0.0276(15) 0.0049(12) 0.0201(13) 0.0026(13)
C30 0.0222(13) 0.0169(12) 0.0222(13) 0.0030(10) 0.0036(10) -0.0011(10)
C31 0.0327(15) 0.0204(13) 0.0241(14) -0.0006(10) 0.0107(12) 0.0017(11)
C32 0.0390(17) 0.0171(13) 0.0276(14) -0.0033(11) 0.0071(12) -0.0014(12)
C33 0.0316(15) 0.0197(13) 0.0274(14) 0.0014(11) 0.0066(12) -0.0056(11)
C34 0.0240(14) 0.0219(13) 0.0242(13) 0.0021(10) 0.0076(11) 0.0003(11)
C35 0.0222(13) 0.0163(12) 0.0198(12) 0.0011(10) 0.0023(10) 0.0012(10)
C36 0.0234(13) 0.0195(12) 0.0225(13) 0.0045(10) 0.0051(10) 0.0005(10)
C37 0.0270(14) 0.0227(13) 0.0203(13) 0.0045(10) 0.0063(11) 0.0052(11)
C38 0.0316(15) 0.0203(13) 0.0169(12) 0.0062(10) 0.0053(11) 0.0075(11)
C39 0.0376(16) 0.0210(13) 0.0218(13) 0.0041(10) 0.0056(12) 0.0071(12)
C40 0.0427(18) 0.0286(15) 0.0260(14) 0.0029(12) 0.0096(13) 0.0162(13)
C41 0.0331(16) 0.0367(16) 0.0299(15) 0.0074(13) 0.0129(13) 0.0132(13)
C42 0.0310(15) 0.0295(15) 0.0256(14) 0.0041(11) 0.0079(12) 0.0055(12)
C43 0.022(4) 0.039(4) 0.036(4) 0.007(3) 0.006(3) 0.007(3)
C43A 0.040(3) 0.026(3) 0.029(3) 0.001(2) 0.013(2) 0.012(2)
C44 0.0270(14) 0.0234(13) 0.0321(15) 0.0089(11) 0.0097(12) 0.0096(11)
C45 0.0237(14) 0.0259(14) 0.0483(19) 0.0095(13) 0.0111(13) 0.0107(12)
C46 0.0196(13) 0.0214(13) 0.0414(17) -0.0005(12) -0.0081(12) 0.0071(11)
C47 0.0293(15) 0.0259(14) 0.0229(13) 0.0030(11) -0.0048(11) 0.0091(11)
C48 0.0190(13) 0.0256(13) 0.0220(13) 0.0041(10) 0.0006(10) 0.0064(10)
C49 0.0195(12) 0.0153(11) 0.0236(13) 0.0025(10) 0.0010(10) 0.0046(10)
C50 0.0217(13) 0.0165(11) 0.0172(12) 0.0038(9) 0.0025(10) 0.0054(10)
C51 0.0203(12) 0.0147(11) 0.0162(11) 0.0012(9) 0.0021(9) 0.0047(9)
C52 0.0194(12) 0.0126(11) 0.0169(12) -0.0009(9) -0.0005(9) 0.0012(9)
C53 0.0234(13) 0.0137(11) 0.0197(12) 0.0016(9) -0.0026(10) 0.0030(10)
C54 0.0181(12) 0.0185(12) 0.0283(14) -0.0019(10) -0.0024(10) 0.0061(10)
C55 0.0202(13) 0.0228(13) 0.0261(14) 0.0017(11) 0.0061(11) 0.0045(10)
C56 0.0237(13) 0.0188(12) 0.0210(13) 0.0046(10) 0.0044(10) 0.0051(10)
C57 0.0304(15) 0.0314(15) 0.0258(15) 0.0046(12) 0.0078(12) -0.0001(12)
C58 0.054(2) 0.072(3) 0.0220(16) 0.0101(16) 0.0041(15) -0.002(2)
C59 0.0366(17) 0.0266(15) 0.0237(14) -0.0016(11) -0.0016(12) 0.0030(13)
C60 0.0291(17) 0.045(2) 0.0443(19) -0.0173(15) 0.0010(14) -0.0039(14)
C61 0.074(3) 0.039(2) 0.052(2) 0.0027(17) -0.017(2) 0.0173(19)
C62 0.067(3) 0.076(3) 0.054(3) -0.011(2) 0.007(2) 0.011(2)
C63 0.071(4) 0.160(7) 0.089(4) -0.014(4) 0.033(3) -0.032(4)
C64 0.060(4) 0.252(11) 0.166(8) -0.083(7) 0.052(5) -0.026(5)
N7 0.054(4) 0.072(5) 0.125(6) -0.033(4) -0.031(4) 0.026(4)
C65 0.073(4) 0.086(4) 0.098(4) 0.013(3) 0.008(3) 0.023(3)
C66 0.073(4) 0.086(4) 0.098(4) 0.013(3) 0.008(3) 0.023(3)

loop_
_atom_type_symbol
_atom_type_description
_atom_type_scat_dispersion_real
_atom_type_scat_dispersion_imag
_atom_type_scat_source
C C 0.0033 0.0016 'International Tables Vol C Tables 4.2.6.8 and 6.1.1.4'
H H 0.0000 0.0000 'International Tables Vol C Tables 4.2.6.8 and 6.1.1.4'
N N 0.0061 0.0033 'International Tables Vol C Tables 4.2.6.8 and 6.1.1.4'
O O 0.0106 0.0060 'International Tables Vol C Tables 4.2.6.8 and 6.1.1.4'
S S 0.1246 0.1234 'International Tables Vol C Tables 4.2.6.8 and 6.1.1.4'
Cl Cl 0.1484 0.1585 'International Tables Vol C Tables 4.2.6.8 and 6.1.1.4'
Ni Ni 0.3393 1.1124 'International Tables Vol C Tables 4.2.6.8 and 6.1.1.4'

loop_
_geom_angle_atom_site_label_1
_geom_angle_atom_site_label_2
_geom_angle_atom_site_label_3
_geom_angle
N1 Ni1 O1 96.26(8)
N1 Ni1 O2 169.14(7)
O1 Ni1 O2 73.22(6)
N1 Ni1 S1 87.54(6)
O1 Ni1 S1 174.53(5)
O2 Ni1 S1 103.15(5)
N1 Ni1 Cl1 92.52(6)
O1 Ni1 Cl1 85.18(5)
O2 Ni1 Cl1 84.06(5)
S1 Ni1 Cl1 98.62(2)
N1 Ni1 Cl2 96.11(6)
O1 Ni1 Cl2 83.74(5)
O2 Ni1 Cl2 85.58(5)
S1 Ni1 Cl2 91.96(2)
Cl1 Ni1 Cl2 166.63(2)
N1 Ni1 Ni2 125.83(6)
O1 Ni1 Ni2 47.05(5)
O2 Ni1 Ni2 44.57(4)
S1 Ni1 Ni2 132.86(2)
Cl1 Ni1 Ni2 53.563(17)
Cl2 Ni1 Ni2 113.09(2)
N1 Ni1 Ni3 129.51(6)
O1 Ni1 Ni3 48.75(5)
O2 Ni1 Ni3 44.71(4)
S1 Ni1 Ni3 125.81(2)
Cl1 Ni1 Ni3 114.556(18)
Cl2 Ni1 Ni3 52.153(16)
Ni2 Ni1 Ni3 61.021(11)
N2 Ni2 O2 94.27(7)
N2 Ni2 O1 166.53(7)
O2 Ni2 O1 72.95(6)
N2 Ni2 S2 87.57(6)
O2 Ni2 S2 176.61(5)
O1 Ni2 S2 105.41(5)
N2 Ni2 Cl1 92.13(6)
O2 Ni2 Cl1 85.56(5)
O1 Ni2 Cl1 82.83(5)
S2 Ni2 Cl1 97.23(2)
N2 Ni2 Cl3 99.66(6)
O2 Ni2 Cl3 85.10(5)
O1 Ni2 Cl3 83.78(5)
S2 Ni2 Cl3 91.79(2)
Cl1 Ni2 Cl3 165.45(2)
N2 Ni2 Ni1 123.39(6)
O2 Ni2 Ni1 46.97(5)
O1 Ni2 Ni1 44.27(4)
S2 Ni2 Ni1 133.75(2)
Cl1 Ni2 Ni1 53.185(16)
Cl3 Ni2 Ni1 112.584(19)
N2 Ni2 Ni3 124.32(6)
O2 Ni2 Ni3 44.54(5)
O1 Ni2 Ni3 48.50(5)
S2 Ni2 Ni3 132.17(2)
Cl1 Ni2 Ni3 113.962(19)
Cl3 Ni2 Ni3 52.054(16)
Ni1 Ni2 Ni3 60.805(12)
N5 Ni3 O2 163.85(8)
N5 Ni3 O1 94.58(8)
O2 Ni3 O1 69.45(6)
N5 Ni3 Cl4 100.61(7)
O2 Ni3 Cl4 95.32(5)
O1 Ni3 Cl4 164.76(5)
N5 Ni3 Cl2 93.25(6)
O2 Ni3 Cl2 86.44(5)
O1 Ni3 Cl2 79.75(5)
Cl4 Ni3 Cl2 100.45(3)
N5 Ni3 Cl3 91.24(7)
O2 Ni3 Cl3 84.24(5)
O1 Ni3 Cl3 81.76(5)
Cl4 Ni3 Cl3 96.59(2)
Cl2 Ni3 Cl3 161.25(2)
N5 Ni3 Ni1 123.56(6)
O2 Ni3 Ni1 45.38(4)
O1 Ni3 Ni1 42.79(4)
Cl4 Ni3 Ni1 126.01(2)
Cl2 Ni3 Ni1 52.535(17)
Cl3 Ni3 Ni1 110.441(19)
N5 Ni3 Ni2 123.42(7)
O2 Ni3 Ni2 42.94(4)
O1 Ni3 Ni2 45.20(4)
Cl4 Ni3 Ni2 122.62(2)
Cl2 Ni3 Ni2 110.63(2)
Cl3 Ni3 Ni2 52.534(17)
Ni1 Ni3 Ni2 58.173(10)
N3 Ni4 O3 95.91(8)
N3 Ni4 O4 168.25(8)
O3 Ni4 O4 73.40(7)
N3 Ni4 S3 87.64(6)
O3 Ni4 S3 174.90(6)
O4 Ni4 S3 103.36(5)
N3 Ni4 Cl6 98.15(7)
O3 Ni4 Cl6 83.83(6)
O4 Ni4 Cl6 85.75(5)
S3 Ni4 Cl6 92.06(3)
N3 Ni4 Cl5 90.77(6)
O3 Ni4 Cl5 85.40(6)
O4 Ni4 Cl5 83.63(5)
S3 Ni4 Cl5 98.24(3)
Cl6 Ni4 Cl5 166.65(3)
N3 Ni4 Ni5 124.05(6)
O3 Ni4 Ni5 47.07(5)
O4 Ni4 Ni5 44.78(5)
S3 Ni4 Ni5 133.06(2)
Cl6 Ni4 Ni5 113.33(2)
Cl5 Ni4 Ni5 53.319(17)
N3 Ni4 Ni6 127.38(6)
O3 Ni4 Ni6 45.96(5)
O4 Ni4 Ni6 47.71(5)
S3 Ni4 Ni6 128.95(2)
Cl6 Ni4 Ni6 52.048(19)
Cl5 Ni4 Ni6 114.60(2)
Ni5 Ni4 Ni6 61.290(13)
N4 Ni5 O4 95.21(8)
N4 Ni5 O3 168.31(8)
O4 Ni5 O3 73.21(7)
N4 Ni5 S4A 87.83(8)
O4 Ni5 S4A 173.54(11)
O3 Ni5 S4A 103.86(8)
N4 Ni5 Cl5 93.59(6)
O4 Ni5 Cl5 85.74(5)
O3 Ni5 Cl5 84.09(5)
S4A Ni5 Cl5 99.79(11)
N4 Ni5 Cl7 94.53(6)
O4 Ni5 Cl7 84.61(5)
O3 Ni5 Cl7 86.15(5)
S4A Ni5 Cl7 89.46(11)
Cl5 Ni5 Cl7 167.91(3)
N4 Ni5 S4 86.82(9)
O4 Ni5 S4 172.82(8)
O3 Ni5 S4 104.48(9)
S4A Ni5 S4 12.65(7)
Cl5 Ni5 S4 87.26(7)
Cl7 Ni5 S4 102.12(7)
N4 Ni5 Ni4 125.63(6)
O4 Ni5 Ni4 46.96(5)
O3 Ni5 Ni4 44.63(5)
S4A Ni5 Ni4 134.56(9)
Cl5 Ni5 Ni4 53.943(18)
Cl7 Ni5 Ni4 113.96(2)
S4 Ni5 Ni4 126.70(6)
N4 Ni5 Ni6 126.68(6)
O4 Ni5 Ni6 47.71(5)
O3 Ni5 Ni6 45.92(5)
S4A Ni5 Ni6 126.15(9)
Cl5 Ni5 Ni6 115.13(2)
Cl7 Ni5 Ni6 52.78(2)
S4 Ni5 Ni6 135.22(8)
Ni4 Ni5 Ni6 61.195(11)
N6 Ni6 O3 161.81(8)
N6 Ni6 O4 92.97(8)
O3 Ni6 O4 68.85(6)
N6 Ni6 Cl8 94.89(7)
O3 Ni6 Cl8 103.30(5)
O4 Ni6 Cl8 172.07(5)
N6 Ni6 Cl6 96.59(7)
O3 Ni6 Cl6 81.36(5)
O4 Ni6 Cl6 83.54(5)
Cl8 Ni6 Cl6 96.58(3)
N6 Ni6 Cl7 93.28(7)
O3 Ni6 Cl7 84.26(5)
O4 Ni6 Cl7 79.93(5)
Cl8 Ni6 Cl7 98.54(3)
Cl6 Ni6 Cl7 161.15(3)
N6 Ni6 Ni4 123.14(7)
O3 Ni6 Ni4 42.56(5)
O4 Ni6 Ni4 44.69(4)
Cl8 Ni6 Ni4 130.03(2)
Cl6 Ni6 Ni4 52.170(19)
Cl7 Ni6 Ni4 109.07(2)
N6 Ni6 Ni5 121.21(7)
O3 Ni6 Ni5 44.78(5)
O4 Ni6 Ni5 42.67(5)
Cl8 Ni6 Ni5 130.83(3)
Cl6 Ni6 Ni5 109.68(2)
Cl7 Ni6 Ni5 51.572(18)
Ni4 Ni6 Ni5 57.515(12)
Ni1 Cl1 Ni2 73.252(19)
Ni3 Cl2 Ni1 75.31(2)
Ni3 Cl3 Ni2 75.412(19)
Ni5 Cl5 Ni4 72.74(2)
Ni6 Cl6 Ni4 75.78(2)
Ni5 Cl7 Ni6 75.65(2)
C2 S1 C1 101.80(12)
C2 S1 Ni1 94.75(8)
C1 S1 Ni1 111.01(9)
C16 S2 C15 103.35(14)
C16 S2 Ni2 95.05(9)
C15 S2 Ni2 111.73(11)
C30 S3 C29 100.84(13)
C30 S3 Ni4 95.15(9)
C29 S3 Ni4 109.48(10)
C43 S4 C44 126.9(4)
C43 S4 Ni5 122.9(4)
C44 S4 Ni5 92.97(15)
C43A S4A C44 106.1(3)
C43A S4A Ni5 133.3(3)
C44 S4A Ni5 94.93(13)
C10 O1 Ni1 124.53(15)
C10 O1 Ni2 127.51(15)
Ni1 O1 Ni2 88.69(6)
C10 O1 Ni3 128.36(15)
Ni1 O1 Ni3 88.46(6)
Ni2 O1 Ni3 86.30(6)
C24 O2 Ni2 125.54(14)
C24 O2 Ni3 130.74(14)
Ni2 O2 Ni3 92.53(6)
C24 O2 Ni1 117.76(13)
Ni2 O2 Ni1 88.46(6)
Ni3 O2 Ni1 89.91(6)
C38 O3 Ni4 124.52(16)
C38 O3 Ni5 122.75(16)
Ni4 O3 Ni5 88.30(7)
C38 O3 Ni6 128.87(16)
Ni4 O3 Ni6 91.48(7)
Ni5 O3 Ni6 89.29(7)
C52 O4 Ni5 124.53(15)
C52 O4 Ni4 132.00(15)
Ni5 O4 Ni4 88.26(7)
C52 O4 Ni6 122.26(15)
Ni5 O4 Ni6 89.63(7)
Ni4 O4 Ni6 87.60(6)
C63 O5 C61 112.9(4)
C8 N1 C7 120.9(2)
C8 N1 Ni1 121.41(18)
C7 N1 Ni1 117.67(16)
C22 N2 C21 119.1(2)
C22 N2 Ni2 122.52(16)
C21 N2 Ni2 117.58(16)
C36 N3 C35 120.7(2)
C36 N3 Ni4 121.63(18)
C35 N3 Ni4 117.56(16)
C50 N4 C49 119.9(2)
C50 N4 Ni5 122.41(17)
C49 N4 Ni5 117.61(16)
C57 N5 Ni3 164.4(2)
C59 N6 Ni6 169.1(2)
C3 C2 C7 120.7(2)
C3 C2 S1 118.22(19)
C7 C2 S1 121.06(18)
C4 C3 C2 120.1(2)
C3 C4 C5 119.9(2)
C6 C5 C4 120.0(3)
C5 C6 C7 121.1(3)
C6 C7 C2 118.2(2)
C6 C7 N1 123.7(2)
C2 C7 N1 118.1(2)
N1 C8 C9 128.1(2)
C14 C9 C10 117.7(3)
C14 C9 C8 114.9(3)
C10 C9 C8 127.4(2)
O1 C10 C11 118.9(2)
O1 C10 C9 122.1(2)
C11 C10 C9 119.0(2)
C12 C11 C10 121.4(2)
C11 C12 C13 120.3(3)
C14 C13 C12 119.1(3)
C13 C14 C9 122.6(3)
C17 C16 C21 120.3(2)
C17 C16 S2 118.8(2)
C21 C16 S2 120.81(19)
C18 C17 C16 120.0(3)
C19 C18 C17 119.8(3)
C18 C19 C20 121.0(3)
C19 C20 C21 120.2(3)
C16 C21 C20 118.5(2)
C16 C21 N2 118.1(2)
C20 C21 N2 123.4(2)
N2 C22 C23 127.8(2)
C24 C23 C28 118.3(2)
C24 C23 C22 127.1(2)
C28 C23 C22 114.6(2)
O2 C24 C25 118.7(2)
O2 C24 C23 121.7(2)
C25 C24 C23 119.6(2)
C26 C25 C24 120.5(2)
C25 C26 C27 120.5(2)
C28 C27 C26 119.2(2)
C27 C28 C23 121.7(2)
C31 C30 C35 120.6(2)
C31 C30 S3 118.1(2)
C35 C30 S3 121.3(2)
C32 C31 C30 120.5(3)
C31 C32 C33 119.2(3)
C34 C33 C32 120.8(3)
C33 C34 C35 120.8(2)
C30 C35 C34 118.1(2)
C30 C35 N3 118.0(2)
C34 C35 N3 123.9(2)
N3 C36 C37 128.2(2)
C38 C37 C42 117.9(2)
C38 C37 C36 127.4(2)
C42 C37 C36 114.7(2)
O3 C38 C39 118.5(2)
O3 C38 C37 122.3(2)
C39 C38 C37 119.2(3)
C40 C39 C38 121.2(3)
C39 C40 C41 120.2(3)
C42 C41 C40 119.6(3)
C41 C42 C37 121.7(3)
C45 C44 C49 120.7(3)
C45 C44 S4 115.4(2)
C49 C44 S4 123.2(2)
C45 C44 S4A 120.5(2)
C49 C44 S4A 118.3(2)
S4 C44 S4A 16.98(8)
C46 C45 C44 120.6(3)
C45 C46 C47 119.3(3)
C48 C47 C46 120.7(3)
C47 C48 C49 120.6(3)
C44 C49 C48 118.1(2)
C44 C49 N4 118.5(2)
C48 C49 N4 123.4(2)
N4 C50 C51 127.1(2)
C56 C51 C52 118.3(2)
C56 C51 C50 114.6(2)
C52 C51 C50 127.1(2)
O4 C52 C53 118.6(2)
O4 C52 C51 122.3(2)
C53 C52 C51 119.1(2)
C54 C53 C52 120.8(2)
C53 C54 C55 120.7(2)
C56 C55 C54 119.0(2)
C55 C56 C51 121.9(2)
N5 C57 C58 178.5(4)
N6 C59 C60 177.3(3)
O5 C61 C62 111.3(3)
O5 C63 C64 106.6(6)
N7 C65 C66 175.0(12)

loop_
_geom_bond_atom_site_label_1
_geom_bond_atom_site_label_2
_geom_bond_distance
Ni1 N1 1.985(2)
Ni1 O1 2.0083(16)
Ni1 O2 2.1036(16)
Ni1 S1 2.3445(7)
Ni1 Cl1 2.4049(7)
Ni1 Cl2 2.4251(7)
Ni1 Ni2 2.8765(5)
Ni1 Ni3 2.9555(5)
Ni2 N2 1.995(2)
Ni2 O2 2.0194(16)
Ni2 O1 2.1060(16)
Ni2 S2 2.3373(7)
Ni2 Cl1 2.4167(7)
Ni2 Cl3 2.4290(7)
Ni2 Ni3 2.9617(5)
Ni3 N5 2.029(2)
Ni3 O2 2.0792(16)
Ni3 O1 2.2228(17)
Ni3 Cl4 2.3180(7)
Ni3 Cl2 2.4126(7)
Ni3 Cl3 2.4134(7)
Ni4 N3 1.995(2)
Ni4 O3 2.0157(18)
Ni4 O4 2.0972(17)
Ni4 S3 2.3339(7)
Ni4 Cl6 2.4275(8)
Ni4 Cl5 2.4280(7)
Ni4 Ni5 2.8680(5)
Ni4 Ni6 2.9793(5)
Ni5 N4 1.986(2)
Ni5 O4 2.0211(18)
Ni5 O3 2.1008(18)
Ni5 S4A 2.299(2)
Ni5 Cl5 2.4086(7)
Ni5 Cl7 2.4114(7)
Ni5 S4 2.433(3)
Ni5 Ni6 2.9820(5)
Ni6 N6 2.041(3)
Ni6 O3 2.1425(19)
Ni6 O4 2.2059(17)
Ni6 Cl8 2.2903(8)
Ni6 Cl6 2.4235(8)
Ni6 Cl7 2.4513(8)
S1 C2 1.785(2)
S1 C1 1.814(3)
S2 C16 1.783(3)
S2 C15 1.810(3)
S3 C30 1.779(3)
S3 C29 1.806(3)
S4 C43 1.296(8)
S4 C44 1.746(4)
S4A C43A 1.475(6)
S4A C44 1.842(4)
O1 C10 1.342(3)
O2 C24 1.355(3)
O3 C38 1.349(3)
O4 C52 1.345(3)
O5 C63 1.386(6)
O5 C61 1.409(5)
N1 C8 1.281(3)
N1 C7 1.433(3)
N2 C22 1.290(3)
N2 C21 1.431(3)
N3 C36 1.287(3)
N3 C35 1.430(3)
N4 C50 1.283(3)
N4 C49 1.427(3)
N5 C57 1.134(4)
N6 C59 1.139(4)
C2 C3 1.397(3)
C2 C7 1.399(3)
C3 C4 1.377(4)
C4 C5 1.393(4)
C5 C6 1.384(4)
C6 C7 1.396(4)
C8 C9 1.458(4)
C9 C14 1.405(4)
C9 C10 1.414(4)
C10 C11 1.402(3)
C11 C12 1.373(4)
C12 C13 1.386(5)
C13 C14 1.374(5)
C16 C17 1.395(4)
C16 C21 1.401(4)
C17 C18 1.384(4)
C18 C19 1.378(4)
C19 C20 1.379(4)
C20 C21 1.403(3)
C22 C23 1.454(3)
C23 C24 1.407(3)
C23 C28 1.412(3)
C24 C25 1.395(3)
C25 C26 1.388(3)
C26 C27 1.389(3)
C27 C28 1.376(3)
C30 C31 1.395(4)
C30 C35 1.399(4)
C31 C32 1.382(4)
C32 C33 1.388(4)
C33 C34 1.380(4)
C34 C35 1.403(4)
C36 C37 1.455(4)
C37 C38 1.414(4)
C37 C42 1.417(4)
C38 C39 1.396(4)
C39 C40 1.378(4)
C40 C41 1.388(4)
C41 C42 1.372(4)
C44 C45 1.392(4)
C44 C49 1.398(4)
C45 C46 1.370(4)
C46 C47 1.392(4)
C47 C48 1.381(4)
C48 C49 1.399(4)
C50 C51 1.465(3)
C51 C56 1.411(4)
C51 C52 1.412(3)
C52 C53 1.399(3)
C53 C54 1.383(4)
C54 C55 1.388(4)
C55 C56 1.378(4)
C57 C58 1.464(4)
C59 C60 1.453(4)
C61 C62 1.441(6)
C63 C64 1.515(10)
N7 C65 1.1011(10)
C65 C66 1.5009(9)
